data_4507106
loop_
_publ_author_name
'Aaker\"oy, Christer B.'
'Hurley, Evan P.'
'Desper, John'

_publ_section_title
;
 Modulating Supramolecular Reactivity Using Covalent
 &#x201C;Switches&#x201D; on a Pyrazole Platform
;
_journal_issue 11
_journal_name_full 'Crystal Growth &amp; Design'
_journal_page_first 5806
_journal_paper_doi 10.1021/cg301391s
_journal_volume 12
_journal_year 2012
_chemical_formula_moiety
;
(C8 H5 N O2) (C3 H3 N2 I)
;
_chemical_formula_sum 'C11 H8 I N3 O2'
_chemical_formula_weight 341.10
_chemical_name_systematic
;
EH-1-25-05 4-CN-PhCOOH, 4-I-pyrazole
;
_space_group_IT_number 2
_symmetry_cell_setting triclinic
_symmetry_space_group_name_Hall '-P 1'
_symmetry_space_group_name_H-M 'P -1'
_atom_sites_solution_hydrogens geom
_atom_sites_solution_primary direct
_atom_sites_solution_secondary difmap
_audit_creation_method SHELXL-97
_cell_angle_alpha 83.315(4)
_cell_angle_beta 77.745(4)
_cell_angle_gamma 85.862(4)
_cell_formula_units_Z 2
_cell_length_a 6.7767(5)
_cell_length_b 8.0047(6)
_cell_length_c 11.1806(10)
_cell_measurement_reflns_used 8997
_cell_measurement_temperature 120(2)
_cell_measurement_theta_max 33.03
_cell_measurement_theta_min 2.57
_cell_volume 587.94(8)
_computing_cell_refinement 'Bruker SMART'
_computing_data_collection 'Bruker SMART'
_computing_data_reduction 'Bruker SAINT'
_computing_molecular_graphics 'Bruker SHELXTL'
_computing_publication_material 'Bruker SHELXTL'
_computing_structure_refinement 'SHELXL-97 (Sheldrick, 2008)'
_computing_structure_solution 'SHELXS-97 (Sheldrick, 2008)'
_diffrn_ambient_temperature 120(2)
_diffrn_measured_fraction_theta_full 0.981
_diffrn_measured_fraction_theta_max 0.924
_diffrn_measurement_device_type 'CCD area detector'
_diffrn_measurement_method 'phi and omega scans'
_diffrn_radiation_monochromator graphite
_diffrn_radiation_source 'fine-focus sealed tube'
_diffrn_radiation_type MoK\a
_diffrn_radiation_wavelength 0.71073
_diffrn_reflns_av_R_equivalents 0.0145
_diffrn_reflns_av_sigmaI/netI 0.0228
_diffrn_reflns_limit_h_max 10
_diffrn_reflns_limit_h_min -10
_diffrn_reflns_limit_k_max 12
_diffrn_reflns_limit_k_min -11
_diffrn_reflns_limit_l_max 15
_diffrn_reflns_limit_l_min -16
_diffrn_reflns_number 8003
_diffrn_reflns_theta_full 27.50
_diffrn_reflns_theta_max 32.57
_diffrn_reflns_theta_min 3.02
_exptl_absorpt_coefficient_mu 2.716
_exptl_absorpt_correction_T_max 0.8120
_exptl_absorpt_correction_T_min 0.6126
_exptl_absorpt_correction_type multi-scan
_exptl_absorpt_process_details SADABS
_exptl_crystal_colour colourless
_exptl_crystal_density_diffrn 1.927
_exptl_crystal_density_method 'not measured'
_exptl_crystal_description prism
_exptl_crystal_F_000 328
_exptl_crystal_size_max 0.20
_exptl_crystal_size_mid 0.15
_exptl_crystal_size_min 0.08
_refine_diff_density_max 1.555
_refine_diff_density_min -1.257
_refine_diff_density_rms 0.122
_refine_ls_extinction_method none
_refine_ls_goodness_of_fit_ref 1.028
_refine_ls_hydrogen_treatment mixed
_refine_ls_matrix_type full
_refine_ls_number_parameters 160
_refine_ls_number_reflns 3956
_refine_ls_number_restraints 0
_refine_ls_restrained_S_all 1.028
_refine_ls_R_factor_all 0.0306
_refine_ls_R_factor_gt 0.0255
_refine_ls_shift/su_max 0.003
_refine_ls_shift/su_mean 0.000
_refine_ls_structure_factor_coef Fsqd
_refine_ls_weighting_details 'calc w=1/[\s^2^(Fo^2^)+(0.0400P)^2^+0.5000P] where P=(Fo^2^+2Fc^2^)/3'
_refine_ls_weighting_scheme calc
_refine_ls_wR_factor_gt 0.0631
_refine_ls_wR_factor_ref 0.0662
_reflns_number_gt 3588
_reflns_number_total 3956
_reflns_threshold_expression >2sigma(I)
_cod_data_source_file cg301391s_si_002.cif
_cod_data_source_block 1.I:H
_cod_depositor_comments
;
The following automatic conversions were performed:

'_symmetry_cell_setting' value 'Triclinic' changed to 'triclinic'
according to /home/saulius/struct/CIF-dictionaries/cif_core.dic
dictionary named 'cif_core.dic' version 2.4.2 from 2011-04-26.

Automatic conversion script
Id: cif_fix_values 1891 2012-01-12 08:04:46Z andrius 
;
_cod_original_sg_symbol_H-M P-1
_cod_database_code 4507106

loop_
_symmetry_equiv_pos_as_xyz
'x, y, z'
'-x, -y, -z'

loop_
_atom_site_label
_atom_site_type_symbol
_atom_site_fract_x
_atom_site_fract_y
_atom_site_fract_z
_atom_site_U_iso_or_equiv
_atom_site_adp_type
_atom_site_occupancy
_atom_site_symmetry_multiplicity
_atom_site_calc_flag
_atom_site_refinement_flags
I1 I 1.235373(13) 0.992512(11) 0.267491(9) 0.01930(2) Uani 1 1 d .
C11 C 0.2108(2) 0.46816(17) 0.77131(13) 0.0166(3) Uani 1 1 d .
C12 C 0.0096(2) 0.52649(19) 0.78101(15) 0.0192(3) Uani 1 1 d .
H12A H -0.0239 0.6203 0.7275 0.023 Uiso 1 1 calc R
C13 C -0.1413(2) 0.4485(2) 0.86821(15) 0.0215(3) Uani 1 1 d .
H13A H -0.2783 0.4880 0.8746 0.026 Uiso 1 1 calc R
C14 C -0.0902(2) 0.31114(19) 0.94668(14) 0.0194(3) Uani 1 1 d .
C15 C 0.1107(2) 0.25118(19) 0.93749(15) 0.0221(3) Uani 1 1 d .
H15A H 0.1441 0.1571 0.9909 0.026 Uiso 1 1 calc R
C16 C 0.2612(2) 0.33036(19) 0.84966(14) 0.0197(3) Uani 1 1 d .
H16A H 0.3983 0.2908 0.8429 0.024 Uiso 1 1 calc R
C17 C -0.2491(3) 0.2316(2) 1.03861(16) 0.0251(3) Uani 1 1 d .
N17 N -0.3736(2) 0.1707(2) 1.11027(17) 0.0342(4) Uani 1 1 d .
C18 C 0.3678(2) 0.55747(18) 0.67598(14) 0.0174(3) Uani 1 1 d .
O11 O 0.55454(17) 0.49513(15) 0.67320(12) 0.0235(3) Uani 1 1 d .
H11 H 0.649(3) 0.561(3) 0.614(2) 0.028 Uiso 1 1 d .
O12 O 0.32439(16) 0.67795(14) 0.60729(11) 0.0214(2) Uani 1 1 d .
N21 N 0.66906(18) 0.81077(16) 0.44582(13) 0.0187(3) Uani 1 1 d .
H21 H 0.550(3) 0.807(3) 0.469(2) 0.022 Uiso 1 1 d .
N22 N 0.78446(19) 0.69086(16) 0.49887(12) 0.0186(3) Uani 1 1 d .
C23 C 0.9750(2) 0.72977(19) 0.45125(14) 0.0190(3) Uani 1 1 d .
H23A H 1.0907 0.6675 0.4710 0.023 Uiso 1 1 calc R
C24 C 0.9811(2) 0.87542(18) 0.36801(14) 0.0168(3) Uani 1 1 d .
C25 C 0.7808(2) 0.92383(19) 0.36706(15) 0.0194(3) Uani 1 1 d .
H25A H 0.7324 1.0184 0.3200 0.023 Uiso 1 1 calc R

loop_
_atom_site_aniso_label
_atom_site_aniso_U_11
_atom_site_aniso_U_22
_atom_site_aniso_U_33
_atom_site_aniso_U_23
_atom_site_aniso_U_13
_atom_site_aniso_U_12
I1 0.01610(4) 0.02035(4) 0.01974(4) 0.00175(3) -0.00068(3) -0.00467(3)
C11 0.0185(5) 0.0176(5) 0.0129(6) -0.0006(5) -0.0012(5) -0.0025(4)
C12 0.0179(5) 0.0213(6) 0.0169(6) 0.0026(5) -0.0018(5) -0.0029(5)
C13 0.0182(6) 0.0282(7) 0.0170(6) -0.0006(5) -0.0010(5) -0.0040(5)
C14 0.0204(6) 0.0226(6) 0.0141(6) -0.0011(5) 0.0008(5) -0.0077(5)
C15 0.0242(6) 0.0212(6) 0.0182(7) 0.0031(5) -0.0009(5) -0.0023(5)
C16 0.0194(6) 0.0214(6) 0.0165(6) 0.0014(5) -0.0011(5) -0.0013(5)
C17 0.0292(7) 0.0264(7) 0.0194(7) -0.0010(6) -0.0030(6) -0.0069(6)
N17 0.0274(7) 0.0399(8) 0.0334(9) -0.0008(7) -0.0002(6) -0.0107(6)
C18 0.0171(5) 0.0197(6) 0.0155(6) -0.0016(5) -0.0027(5) -0.0029(5)
O11 0.0153(4) 0.0274(5) 0.0229(6) 0.0075(4) 0.0007(4) 0.0004(4)
O12 0.0173(4) 0.0241(5) 0.0204(5) 0.0060(4) -0.0025(4) -0.0028(4)
N21 0.0133(5) 0.0210(5) 0.0200(6) 0.0016(4) -0.0009(4) -0.0020(4)
N22 0.0172(5) 0.0196(5) 0.0172(6) 0.0026(4) -0.0014(4) -0.0024(4)
C23 0.0163(5) 0.0222(6) 0.0168(6) 0.0026(5) -0.0020(5) -0.0019(5)
C24 0.0142(5) 0.0193(5) 0.0153(6) 0.0012(5) -0.0004(5) -0.0040(4)
C25 0.0176(5) 0.0201(6) 0.0196(7) 0.0019(5) -0.0038(5) -0.0014(5)

loop_
_atom_type_symbol
_atom_type_description
_atom_type_scat_dispersion_real
_atom_type_scat_dispersion_imag
_atom_type_scat_source
C C 0.0033 0.0016 'International Tables Vol C Tables 4.2.6.8 and 6.1.1.4'
H H 0.0000 0.0000 'International Tables Vol C Tables 4.2.6.8 and 6.1.1.4'
N N 0.0061 0.0033 'International Tables Vol C Tables 4.2.6.8 and 6.1.1.4'
O O 0.0106 0.0060 'International Tables Vol C Tables 4.2.6.8 and 6.1.1.4'
I I -0.4742 1.8119 'International Tables Vol C Tables 4.2.6.8 and 6.1.1.4'

loop_
_geom_angle_atom_site_label_1
_geom_angle_atom_site_label_2
_geom_angle_atom_site_label_3
_geom_angle
C12 C11 C16 120.15(13)
C12 C11 C18 118.15(13)
C16 C11 C18 121.69(13)
C13 C12 C11 120.35(14)
C13 C12 H12A 119.8
C11 C12 H12A 119.8
C12 C13 C14 119.34(14)
C12 C13 H13A 120.3
C14 C13 H13A 120.3
C13 C14 C15 120.82(14)
C13 C14 C17 118.90(14)
C15 C14 C17 120.27(14)
C16 C15 C14 119.43(14)
C16 C15 H15A 120.3
C14 C15 H15A 120.3
C15 C16 C11 119.91(14)
C15 C16 H16A 120.0
C11 C16 H16A 120.0
N17 C17 C14 179.5(2)
O12 C18 O11 123.67(13)
O12 C18 C11 121.92(13)
O11 C18 C11 114.41(13)
C18 O11 H11 110.8(14)
C25 N21 N22 112.28(12)
C25 N21 H21 130.6(15)
N22 N21 H21 116.9(16)
C23 N22 N21 105.35(12)
N22 C23 C24 110.55(13)
N22 C23 H23A 124.7
C24 C23 H23A 124.7
C25 C24 C23 105.44(12)
C25 C24 I1 127.35(11)
C23 C24 I1 127.22(10)
N21 C25 C24 106.39(13)
N21 C25 H25A 126.8
C24 C25 H25A 126.8

loop_
_geom_bond_atom_site_label_1
_geom_bond_atom_site_label_2
_geom_bond_distance
I1 C24 2.0678(14)
C11 C12 1.395(2)
C11 C16 1.396(2)
C11 C18 1.493(2)
C12 C13 1.383(2)
C12 H12A 0.9500
C13 C14 1.396(2)
C13 H13A 0.9500
C14 C15 1.397(2)
C14 C17 1.449(2)
C15 C16 1.389(2)
C15 H15A 0.9500
C16 H16A 0.9500
C17 N17 1.128(2)
C18 O12 1.2202(18)
C18 O11 1.3218(18)
O11 H11 0.96(2)
N21 C25 1.3411(19)
N21 N22 1.3567(18)
N21 H21 0.79(2)
N22 C23 1.3327(19)
C23 C24 1.402(2)
C23 H23A 0.9500
C24 C25 1.386(2)
C25 H25A 0.9500

loop_
_geom_hbond_atom_site_label_D
_geom_hbond_atom_site_label_H
_geom_hbond_atom_site_label_A
_geom_hbond_distance_DH
_geom_hbond_distance_HA
_geom_hbond_distance_DA
_geom_hbond_angle_DHA
O11 H11 N22 0.96(2) 1.70(2) 2.6521(17) 171(2)
N21 H21 O12 0.79(2) 2.16(2) 2.8225(17) 141(2)

loop_
_geom_torsion_atom_site_label_1
_geom_torsion_atom_site_label_2
_geom_torsion_atom_site_label_3
_geom_torsion_atom_site_label_4
_geom_torsion
C16 C11 C12 C13 0.0(2)
C18 C11 C12 C13 -179.72(15)
C11 C12 C13 C14 0.2(2)
C12 C13 C14 C15 -0.5(3)
C12 C13 C14 C17 179.29(16)
C13 C14 C15 C16 0.5(3)
C17 C14 C15 C16 -179.27(16)
C14 C15 C16 C11 -0.2(2)
C12 C11 C16 C15 0.0(2)
C18 C11 C16 C15 179.73(15)
C12 C11 C18 O12 -0.3(2)
C16 C11 C18 O12 180.00(15)
C12 C11 C18 O11 179.63(14)
C16 C11 C18 O11 -0.1(2)
C25 N21 N22 C23 -0.29(18)
N21 N22 C23 C24 0.28(18)
N22 C23 C24 C25 -0.18(19)
N22 C23 C24 I1 -179.97(11)
N22 N21 C25 C24 0.19(19)
C23 C24 C25 N21 0.00(18)
I1 C24 C25 N21 179.79(11)
